data_7026713
loop_
_publ_author_name
'Balakrishna, Maravanji S.'
'Venkateswaran, Ramalingam'
'Mague, Joel T.'

_publ_section_title
;
 Transition metal chemistry of cyclodiphosphanes containing phosphine and
 amide-phosphine functionalities: formation of a stable dipalladium(II)
 complex containing a Pd-P \s-bond.
;
_journal_issue 46
_journal_name_full 'Dalton transactions (Cambridge, England : 2003)'
_journal_page_first 11149
_journal_page_last 11162
_journal_paper_doi 10.1039/c0dt00614a
_journal_volume 39
_journal_year 2010
_chemical_formula_moiety 'C44.5 H47 Cl5 N2 O2 P4 Pt2'
_chemical_formula_sum 'C44.5 H47 Cl5 N2 O2 P4 Pt2'
_chemical_formula_weight 1333.15
_chemical_name_systematic
;
?
;
_space_group_IT_number 11
_symmetry_cell_setting monoclinic
_symmetry_space_group_name_Hall '-P 2yb'
_symmetry_space_group_name_H-M 'P 1 21/m 1'
_atom_sites_solution_hydrogens geom
_atom_sites_solution_primary Patterson
_atom_sites_solution_secondary difmap
_audit_creation_method SHELXL-97
_cell_angle_alpha 90.00
_cell_angle_beta 108.739(2)
_cell_angle_gamma 90.00
_cell_formula_units_Z 2
_cell_length_a 10.109(2)
_cell_length_b 25.000(5)
_cell_length_c 10.463(2)
_cell_measurement_reflns_used 9946
_cell_measurement_temperature 220(2)
_cell_measurement_theta_max 28.34
_cell_measurement_theta_min 2.21
_cell_volume 2504.1(9)
_computing_cell_refinement 'Bruker SAINT (Bruker-AXS 2009a)'
_computing_data_collection 'Bruker APEX2 (Bruker-AXS, 2009)'
_computing_data_reduction 'Bruker SAINT (Bruker-AXS 2009a)'
_computing_molecular_graphics 'Bruker SHELXTL(Bruker-AXS 2008)'
_computing_publication_material 'Bruker SHELXTL(Bruker-AXS 2008)'
_computing_structure_refinement 'SHELXL (Sheldrick, 2008)'
_computing_structure_solution 'SHELXS (Sheldrick, 2008)'
_diffrn_ambient_temperature 220(2)
_diffrn_measured_fraction_theta_full 0.996
_diffrn_measured_fraction_theta_max 0.996
_diffrn_measurement_device_type 'Bruker Smart APEX CCD'
_diffrn_measurement_method '\f and \w scans'
_diffrn_radiation_monochromator graphite
_diffrn_radiation_source 'fine-focus sealed tube'
_diffrn_radiation_type MoK\a
_diffrn_radiation_wavelength 0.71073
_diffrn_reflns_av_R_equivalents 0.0502
_diffrn_reflns_av_sigmaI/netI 0.0306
_diffrn_reflns_limit_h_max 13
_diffrn_reflns_limit_h_min -13
_diffrn_reflns_limit_k_max 33
_diffrn_reflns_limit_k_min -33
_diffrn_reflns_limit_l_max 13
_diffrn_reflns_limit_l_min -13
_diffrn_reflns_number 44127
_diffrn_reflns_theta_full 28.36
_diffrn_reflns_theta_max 28.36
_diffrn_reflns_theta_min 2.06
_exptl_absorpt_coefficient_mu 5.958
_exptl_absorpt_correction_T_max 0.7238
_exptl_absorpt_correction_T_min 0.5712
_exptl_absorpt_correction_type multi-scan
_exptl_absorpt_process_details 'SADABS (Sheldrick, 2008a)'
_exptl_crystal_colour colourless
_exptl_crystal_density_diffrn 1.768
_exptl_crystal_density_method 'not measured'
_exptl_crystal_description Parallelepiped
_exptl_crystal_F_000 1269
_exptl_crystal_size_max 0.12
_exptl_crystal_size_mid 0.07
_exptl_crystal_size_min 0.06
_platon_squeeze_details
;
A region of density about the mirror plane was tentatively
identified as lattice dichloromethane on the basis of trial
refinements but the site was clearly only partially occupied
and the lattice molecule was additionally disordered about
the mirror. Following several unsuccessful attempts to
model this region of density, it was decided to remove it.
;
_refine_diff_density_max 2.829
_refine_diff_density_min -1.849
_refine_diff_density_rms 0.162
_refine_ls_extinction_method none
_refine_ls_goodness_of_fit_ref 1.067
_refine_ls_hydrogen_treatment constr
_refine_ls_matrix_type full
_refine_ls_number_parameters 295
_refine_ls_number_reflns 6370
_refine_ls_number_restraints 36
_refine_ls_restrained_S_all 1.079
_refine_ls_R_factor_all 0.0449
_refine_ls_R_factor_gt 0.0380
_refine_ls_shift/su_max 0.002
_refine_ls_shift/su_mean 0.000
_refine_ls_structure_factor_coef Fsqd
_refine_ls_weighting_details 'calc w=1/[\s^2^(Fo^2^)+(0.0599P)^2^+2.9153P] where P=(Fo^2^+2Fc^2^)/3'
_refine_ls_weighting_scheme calc
_refine_ls_wR_factor_gt 0.0967
_refine_ls_wR_factor_ref 0.1004
_reflns_number_gt 5514
_reflns_number_total 6370
_reflns_threshold_expression >2sigma(I)
_cod_data_source_file c0dt00614a.txt
_cod_data_source_block msb340a_0m
_cod_depositor_comments
;
The following automatic conversions were performed:

'_symmetry_cell_setting' value 'Monoclinic' changed to 'monoclinic'
according to /home/saulius/struct/CIF-dictionaries/cif_core.dic
dictionary named 'cif_core.dic' version 2.4.2 from 2011-04-26.

Automatic conversion script
Id: cif_fix_values 1891 2012-01-12 08:04:46Z andrius 
;
_cod_original_cell_volume 2504.0(8)
_cod_original_sg_symbol_H-M P2(1)/m
_cod_database_code 7026713

loop_
_symmetry_equiv_pos_as_xyz
'x, y, z'
'-x, y+1/2, -z'
'-x, -y, -z'
'x, -y-1/2, z'

loop_
_atom_site_label
_atom_site_type_symbol
_atom_site_fract_x
_atom_site_fract_y
_atom_site_fract_z
_atom_site_U_iso_or_equiv
_atom_site_adp_type
_atom_site_occupancy
_atom_site_symmetry_multiplicity
_atom_site_calc_flag
_atom_site_refinement_flags
Pt1 Pt 0.730036(18) 0.629593(7) 0.942541(16) 0.02904(7) Uani 1 1 d .
Cl1 Cl 0.8551(2) 0.68047(6) 1.12747(13) 0.0663(5) Uani 1 1 d .
Cl2 Cl 0.73464(15) 0.55886(5) 1.08824(12) 0.0435(3) Uani 1 1 d .
P1 P 0.69113(12) 0.70025(5) 0.81250(11) 0.0263(2) Uani 1 1 d .
P2 P 0.62720(12) 0.57435(5) 0.77008(11) 0.0286(2) Uani 1 1 d .
O1 O 0.6078(4) 0.68589(13) 0.6557(3) 0.0354(7) Uani 1 1 d .
N1 N 0.5923(5) 0.7500 0.8400(5) 0.0280(10) Uani 1 2 d SD
N2 N 0.8037(5) 0.7500 0.8108(5) 0.0285(11) Uani 1 2 d SD
C1 C 0.6541(5) 0.6477(2) 0.5816(4) 0.0358(10) Uani 1 1 d .
C2 C 0.6803(7) 0.6647(2) 0.4672(5) 0.0503(14) Uani 1 1 d .
H2 H 0.6673 0.7008 0.4408 0.060 Uiso 1 1 calc R
C3 C 0.7264(8) 0.6279(3) 0.3904(6) 0.0582(18) Uani 1 1 d .
H3 H 0.7464 0.6394 0.3131 0.070 Uiso 1 1 calc R
C4 C 0.7427(6) 0.5750(3) 0.4277(5) 0.0501(15) Uani 1 1 d .
H4 H 0.7751 0.5503 0.3769 0.060 Uiso 1 1 calc R
C5 C 0.7111(5) 0.5583(2) 0.5409(5) 0.0406(11) Uani 1 1 d .
H5 H 0.7201 0.5220 0.5648 0.049 Uiso 1 1 calc R
C6 C 0.6662(5) 0.59427(19) 0.6198(5) 0.0330(10) Uani 1 1 d .
C7 C 0.6875(5) 0.5055(2) 0.7990(4) 0.0348(10) Uani 1 1 d .
C8 C 0.8307(6) 0.4954(2) 0.8327(5) 0.0460(12) Uani 1 1 d .
H8 H 0.8942 0.5239 0.8447 0.055 Uiso 1 1 calc R
C9 C 0.8775(7) 0.4437(3) 0.8481(6) 0.0562(16) Uani 1 1 d .
H9 H 0.9735 0.4367 0.8684 0.067 Uiso 1 1 calc R
C10 C 0.7863(8) 0.4020(3) 0.8343(7) 0.0661(19) Uani 1 1 d .
H10 H 0.8197 0.3667 0.8465 0.079 Uiso 1 1 calc R
C11 C 0.6472(8) 0.4119(2) 0.8028(7) 0.0614(17) Uani 1 1 d .
H11 H 0.5850 0.3831 0.7940 0.074 Uiso 1 1 calc R
C12 C 0.5962(6) 0.4633(2) 0.7837(5) 0.0448(12) Uani 1 1 d .
H12 H 0.4997 0.4696 0.7604 0.054 Uiso 1 1 calc R
C13 C 0.4385(5) 0.57296(18) 0.7229(5) 0.0324(9) Uani 1 1 d .
C14 C 0.3767(6) 0.5666(2) 0.8238(6) 0.0408(11) Uani 1 1 d .
H14 H 0.4326 0.5620 0.9142 0.049 Uiso 1 1 calc R
C15 C 0.2319(6) 0.5670(2) 0.7896(7) 0.0506(14) Uani 1 1 d .
H15 H 0.1901 0.5620 0.8571 0.061 Uiso 1 1 calc R
C16 C 0.1503(6) 0.5745(3) 0.6599(8) 0.0603(17) Uani 1 1 d .
H16 H 0.0526 0.5753 0.6387 0.072 Uiso 1 1 calc R
C17 C 0.2086(6) 0.5811(3) 0.5589(7) 0.0570(16) Uani 1 1 d .
H17 H 0.1512 0.5862 0.4692 0.068 Uiso 1 1 calc R
C18 C 0.3538(6) 0.5801(2) 0.5908(6) 0.0434(12) Uani 1 1 d .
H18 H 0.3942 0.5843 0.5220 0.052 Uiso 1 1 calc R
C19 C 0.9509(6) 0.7500 0.8091(6) 0.0382(16) Uani 1 2 d SD
C20 C 1.0443(8) 0.7704(5) 0.9432(9) 0.068(5) Uani 0.50 1 d PD
H20A H 1.0194 0.8070 0.9558 0.101 Uiso 0.50 1 calc PR
H20B H 1.1408 0.7691 0.9450 0.101 Uiso 0.50 1 calc PR
H20C H 1.0330 0.7482 1.0150 0.101 Uiso 1 2 calc SR
C21 C 0.9891(11) 0.6920(3) 0.7885(14) 0.071(4) Uani 0.50 1 d PD
H21A H 1.0116 0.6728 0.8735 0.107 Uiso 0.50 1 calc PR
H21B H 1.0693 0.6916 0.7568 0.107 Uiso 0.50 1 calc PR
H21C H 0.9106 0.6748 0.7223 0.107 Uiso 0.50 1 calc PR
C22 C 0.9589(11) 0.7845(5) 0.6930(11) 0.078(5) Uani 0.50 1 d PD
H22A H 0.9350 0.8211 0.7074 0.117 Uiso 0.50 1 calc PR
H22B H 0.8939 0.7712 0.6093 0.117 Uiso 0.50 1 calc PR
H22C H 1.0530 0.7834 0.6880 0.117 Uiso 0.50 1 calc PR
C23 C 0.4603(7) 0.7500 0.8716(7) 0.050(2) Uani 1 2 d SD
C24 C 0.4016(10) 0.6969(3) 0.8724(12) 0.053(3) Uani 0.50 1 d PDU
H24A H 0.3789 0.6813 0.7831 0.079 Uiso 0.50 1 calc PR
H24B H 0.3176 0.6995 0.8978 0.079 Uiso 0.50 1 calc PR
H24C H 0.4694 0.6745 0.9369 0.079 Uiso 0.50 1 calc PR
C25 C 0.4873(13) 0.7799(5) 1.0072(11) 0.091(5) Uani 0.50 1 d PDU
H25A H 0.5501 0.7590 1.0796 0.137 Uiso 0.50 1 calc PR
H25B H 0.3995 0.7851 1.0247 0.137 Uiso 0.50 1 calc PR
H25C H 0.5292 0.8145 1.0024 0.137 Uiso 0.50 1 calc PR
C26 C 0.3582(10) 0.7869(4) 0.7643(13) 0.076(4) Uani 0.50 1 d PDU
H26A H 0.3368 0.7707 0.6757 0.115 Uiso 0.50 1 calc PR
H26B H 0.4015 0.8215 0.7642 0.115 Uiso 0.50 1 calc PR
H26C H 0.2726 0.7915 0.7862 0.115 Uiso 0.50 1 calc PR

loop_
_atom_site_aniso_label
_atom_site_aniso_U_11
_atom_site_aniso_U_22
_atom_site_aniso_U_33
_atom_site_aniso_U_23
_atom_site_aniso_U_13
_atom_site_aniso_U_12
Pt1 0.03629(11) 0.03010(11) 0.02082(10) 0.00083(6) 0.00930(7) -0.00374(7)
Cl1 0.1053(13) 0.0562(9) 0.0247(6) 0.0014(6) 0.0033(7) -0.0384(9)
Cl2 0.0681(8) 0.0355(6) 0.0284(6) 0.0049(5) 0.0176(6) -0.0043(6)
P1 0.0314(5) 0.0283(5) 0.0205(5) -0.0003(4) 0.0101(4) -0.0015(4)
P2 0.0332(6) 0.0285(6) 0.0252(5) -0.0021(4) 0.0110(5) -0.0010(5)
O1 0.0469(19) 0.0347(17) 0.0222(15) -0.0028(13) 0.0076(14) -0.0007(15)
N1 0.026(2) 0.036(3) 0.025(3) 0.000 0.013(2) 0.000
N2 0.029(3) 0.029(3) 0.032(3) 0.000 0.017(2) 0.000
C1 0.047(3) 0.038(2) 0.021(2) -0.0050(18) 0.0096(19) -0.008(2)
C2 0.079(4) 0.046(3) 0.027(2) -0.002(2) 0.019(3) -0.017(3)
C3 0.084(5) 0.071(4) 0.027(3) -0.015(3) 0.028(3) -0.023(3)
C4 0.062(4) 0.064(4) 0.030(3) -0.016(2) 0.021(3) -0.009(3)
C5 0.044(3) 0.047(3) 0.031(2) -0.011(2) 0.012(2) -0.004(2)
C6 0.039(2) 0.037(2) 0.023(2) -0.0058(18) 0.0095(18) -0.0048(19)
C7 0.044(3) 0.034(2) 0.026(2) 0.0008(18) 0.012(2) 0.005(2)
C8 0.045(3) 0.050(3) 0.041(3) -0.003(2) 0.011(2) 0.002(2)
C9 0.053(3) 0.062(4) 0.048(3) -0.001(3) 0.008(3) 0.025(3)
C10 0.090(5) 0.042(3) 0.053(4) -0.002(3) 0.004(3) 0.025(3)
C11 0.075(4) 0.033(3) 0.067(4) -0.004(3) 0.009(3) 0.004(3)
C12 0.056(3) 0.034(3) 0.040(3) -0.003(2) 0.010(2) -0.001(2)
C13 0.034(2) 0.027(2) 0.036(2) -0.0027(18) 0.0110(19) -0.0013(18)
C14 0.045(3) 0.036(3) 0.045(3) 0.006(2) 0.019(2) 0.000(2)
C15 0.046(3) 0.046(3) 0.067(4) 0.006(3) 0.029(3) 0.001(2)
C16 0.034(3) 0.055(4) 0.089(5) -0.011(3) 0.017(3) 0.001(3)
C17 0.039(3) 0.071(4) 0.051(4) -0.010(3) 0.001(3) 0.002(3)
C18 0.041(3) 0.050(3) 0.038(3) -0.006(2) 0.009(2) -0.001(2)
C19 0.026(3) 0.056(4) 0.039(4) 0.000 0.019(3) 0.000
C20 0.037(5) 0.118(15) 0.050(7) -0.029(7) 0.018(5) -0.017(6)
C21 0.034(6) 0.076(10) 0.109(13) -0.024(9) 0.030(8) 0.007(6)
C22 0.043(7) 0.115(13) 0.094(12) 0.036(10) 0.046(8) -0.006(7)
C23 0.028(3) 0.078(6) 0.051(5) 0.000 0.021(3) 0.000
C24 0.035(5) 0.051(6) 0.086(7) 0.008(5) 0.037(5) -0.007(4)
C25 0.086(7) 0.125(9) 0.095(8) -0.034(7) 0.074(7) -0.020(6)
C26 0.055(6) 0.071(7) 0.110(9) 0.019(7) 0.035(6) 0.003(6)

loop_
_atom_type_symbol
_atom_type_description
_atom_type_scat_dispersion_real
_atom_type_scat_dispersion_imag
_atom_type_scat_source
C C 0.0033 0.0016 'International Tables Vol C Tables 4.2.6.8 and 6.1.1.4'
H H 0.0000 0.0000 'International Tables Vol C Tables 4.2.6.8 and 6.1.1.4'
N N 0.0061 0.0033 'International Tables Vol C Tables 4.2.6.8 and 6.1.1.4'
O O 0.0106 0.0060 'International Tables Vol C Tables 4.2.6.8 and 6.1.1.4'
P P 0.1023 0.0942 'International Tables Vol C Tables 4.2.6.8 and 6.1.1.4'
Cl Cl 0.1484 0.1585 'International Tables Vol C Tables 4.2.6.8 and 6.1.1.4'
Pt Pt -1.7033 8.3905 'International Tables Vol C Tables 4.2.6.8 and 6.1.1.4'

loop_
_geom_angle_atom_site_label_1
_geom_angle_atom_site_label_2
_geom_angle_atom_site_label_3
_geom_angle
_geom_angle_site_symmetry_1
_geom_angle_site_symmetry_3
P1 Pt1 P2 93.01(4) . .
P1 Pt1 Cl1 90.97(5) . .
P2 Pt1 Cl1 174.13(6) . .
P1 Pt1 Cl2 169.68(5) . .
P2 Pt1 Cl2 88.04(5) . .
Cl1 Pt1 Cl2 88.82(5) . .
O1 P1 N1 101.1(2) . .
O1 P1 N2 106.5(2) . .
N1 P1 N2 84.05(16) . .
O1 P1 Pt1 112.38(13) . .
N1 P1 Pt1 119.35(15) . .
N2 P1 Pt1 127.88(17) . .
C6 P2 C13 105.8(2) . .
C6 P2 C7 104.5(2) . .
C13 P2 C7 107.1(2) . .
C6 P2 Pt1 110.82(16) . .
C13 P2 Pt1 113.97(15) . .
C7 P2 Pt1 113.87(16) . .
C1 O1 P1 123.5(3) . .
C23 N1 P1 132.11(12) . 4_575
C23 N1 P1 132.11(12) . .
P1 N1 P1 95.7(2) 4_575 .
C19 N2 P1 132.60(12) . .
C19 N2 P1 132.60(12) . 4_575
P1 N2 P1 94.8(2) . 4_575
C2 C1 C6 121.7(5) . .
C2 C1 O1 117.6(5) . .
C6 C1 O1 120.7(4) . .
C1 C2 C3 119.4(6) . .
C1 C2 H2 120.3 . .
C3 C2 H2 120.3 . .
C4 C3 C2 120.2(5) . .
C4 C3 H3 119.9 . .
C2 C3 H3 119.9 . .
C3 C4 C5 119.5(5) . .
C3 C4 H4 120.2 . .
C5 C4 H4 120.2 . .
C4 C5 C6 121.4(5) . .
C4 C5 H5 119.3 . .
C6 C5 H5 119.3 . .
C1 C6 C5 117.8(4) . .
C1 C6 P2 119.4(3) . .
C5 C6 P2 122.8(4) . .
C12 C7 C8 119.4(5) . .
C12 C7 P2 122.0(4) . .
C8 C7 P2 118.5(4) . .
C9 C8 C7 119.4(6) . .
C9 C8 H8 120.3 . .
C7 C8 H8 120.3 . .
C10 C9 C8 120.7(6) . .
C10 C9 H9 119.6 . .
C8 C9 H9 119.6 . .
C11 C10 C9 119.8(6) . .
C11 C10 H10 120.1 . .
C9 C10 H10 120.1 . .
C10 C11 C12 121.0(6) . .
C10 C11 H11 119.5 . .
C12 C11 H11 119.5 . .
C11 C12 C7 119.6(6) . .
C11 C12 H12 120.2 . .
C7 C12 H12 120.2 . .
C18 C13 C14 119.1(5) . .
C18 C13 P2 122.0(4) . .
C14 C13 P2 118.9(4) . .
C15 C14 C13 119.6(5) . .
C15 C14 H14 120.2 . .
C13 C14 H14 120.2 . .
C16 C15 C14 120.7(6) . .
C16 C15 H15 119.7 . .
C14 C15 H15 119.7 . .
C15 C16 C17 120.8(6) . .
C15 C16 H16 119.6 . .
C17 C16 H16 119.6 . .
C16 C17 C18 119.5(6) . .
C16 C17 H17 120.3 . .
C18 C17 H17 120.3 . .
C13 C18 C17 120.4(6) . .
C13 C18 H18 119.8 . .
C17 C18 H18 119.8 . .
N2 C19 C20 108.5(5) . .
N2 C19 C22 108.7(5) . .
C20 C19 C22 112.1(6) . .
N2 C19 C21 107.4(5) . .
C20 C19 C21 109.8(6) . .
C22 C19 C21 110.2(6) . .
C19 C20 H20A 109.5 . .
C19 C20 H20B 109.5 . .
H20A C20 H20B 109.5 . .
C19 C20 H20C 109.5 . .
H20A C20 H20C 109.5 . .
H20B C20 H20C 109.5 . .
C19 C21 H21A 109.5 . .
C19 C21 H21B 109.5 . .
H21A C21 H21B 109.5 . .
C19 C21 H21C 109.5 . .
H21A C21 H21C 109.5 . .
H21B C21 H21C 109.5 . .
C19 C22 H22A 109.5 . .
C19 C22 H22B 109.5 . .
H22A C22 H22B 109.5 . .
C19 C22 H22C 109.5 . .
H22A C22 H22C 109.5 . .
H22B C22 H22C 109.5 . .
C24 C23 N1 113.6(4) . .
C24 C23 C25 112.8(7) . .
N1 C23 C25 107.4(5) . .
C24 C23 C26 111.6(7) . .
N1 C23 C26 106.0(5) . .
C25 C23 C26 104.8(6) . .
C23 C24 H24A 109.5 . .
C23 C24 H24B 109.5 . .
H24A C24 H24B 109.5 . .
C23 C24 H24C 109.5 . .
H24A C24 H24C 109.5 . .
H24B C24 H24C 109.5 . .
C23 C25 H25A 109.5 . .
C23 C25 H25B 109.5 . .
H25A C25 H25B 109.5 . .
C23 C25 H25C 109.5 . .
H25A C25 H25C 109.5 . .
H25B C25 H25C 109.5 . .
C23 C26 H26A 109.5 . .
C23 C26 H26B 109.5 . .
H26A C26 H26B 109.5 . .
C23 C26 H26C 109.5 . .
H26A C26 H26C 109.5 . .
H26B C26 H26C 109.5 . .

loop_
_geom_bond_atom_site_label_1
_geom_bond_atom_site_label_2
_geom_bond_distance
_geom_bond_site_symmetry_2
Pt1 P1 2.1869(12) .
Pt1 P2 2.2447(12) .
Pt1 Cl1 2.3212(14) .
Pt1 Cl2 2.3253(12) .
P1 O1 1.625(3) .
P1 N1 1.677(3) .
P1 N2 1.690(3) .
P2 C6 1.810(5) .
P2 C13 1.811(5) .
P2 C7 1.818(5) .
O1 C1 1.402(6) .
N1 C23 1.474(7) .
N1 P1 1.677(3) 4_575
N2 C19 1.494(7) .
N2 P1 1.690(3) 4_575
C1 C2 1.374(7) .
C1 C6 1.388(7) .
C2 C3 1.395(9) .
C2 H2 0.9400 .
C3 C4 1.374(9) .
C3 H3 0.9400 .
C4 C5 1.386(7) .
C4 H4 0.9400 .
C5 C6 1.391(7) .
C5 H5 0.9400 .
C7 C12 1.377(7) .
C7 C8 1.398(7) .
C8 C9 1.369(8) .
C8 H8 0.9400 .
C9 C10 1.368(10) .
C9 H9 0.9400 .
C10 C11 1.360(10) .
C10 H10 0.9400 .
C11 C12 1.376(8) .
C11 H11 0.9400 .
C12 H12 0.9400 .
C13 C18 1.384(7) .
C13 C14 1.398(7) .
C14 C15 1.391(7) .
C14 H14 0.9400 .
C15 C16 1.357(9) .
C15 H15 0.9400 .
C16 C17 1.374(10) .
C16 H16 0.9400 .
C17 C18 1.397(8) .
C17 H17 0.9400 .
C18 H18 0.9400 .
C19 C20 1.506(7) .
C19 C22 1.513(7) .
C19 C21 1.534(7) .
C20 H20A 0.9700 .
C20 H20B 0.9700 .
C20 H20C 0.9700 .
C21 H21A 0.9700 .
C21 H21B 0.9700 .
C21 H21C 0.9700 .
C22 H22A 0.9700 .
C22 H22B 0.9700 .
C22 H22C 0.9700 .
C23 C24 1.455(6) .
C23 C25 1.549(7) .
C23 C26 1.560(7) .
C24 H24A 0.9700 .
C24 H24B 0.9700 .
C24 H24C 0.9700 .
C25 H25A 0.9700 .
C25 H25B 0.9700 .
C25 H25C 0.9700 .
C26 H26A 0.9700 .
C26 H26B 0.9700 .
C26 H26C 0.9700 .

loop_
_platon_squeeze_void_nr
_platon_squeeze_void_average_x
_platon_squeeze_void_average_y
_platon_squeeze_void_average_z
_platon_squeeze_void_volume
_platon_squeeze_void_count_electrons
_platon_squeeze_void_content
1 0.205 0.750 0.372 133 38 ' '
2 -0.205 0.250 0.628 133 38 ' '
